data_1506032
loop_
_publ_author_name
'Aaker\"oy, Christer B'
'Schultheiss, Nate'
'Desper, John'

_publ_section_title
;
 C-pentyltetra(3-pyridyl)cavitand: a versatile building block for the
 directed assembly of hydrogen-bonded heterodimeric capsules.
;
_journal_issue 12
_journal_name_full 'Organic letters'
_journal_page_first 2607
_journal_page_last 2610
_journal_paper_doi 10.1021/ol060922s
_journal_volume 8
_journal_year 2006
_chemical_formula_moiety
;
(C52 H60 Br4 O8 ) (C2 H3 N1)
;
_chemical_formula_sum 'C54 H63 Br4 N O8'
_chemical_formula_weight 1173.69
_chemical_name_systematic
;
hexyl bromo calixarene, acetonitrile
;
_space_group_IT_number 2
_symmetry_cell_setting triclinic
_symmetry_space_group_name_Hall '-P 1'
_symmetry_space_group_name_H-M 'P -1'
_atom_sites_solution_hydrogens geom
_atom_sites_solution_primary direct
_atom_sites_solution_secondary difmap
_audit_creation_method SHELXL-97
_cell_angle_alpha 80.392(4)
_cell_angle_beta 86.826(4)
_cell_angle_gamma 76.503(3)
_cell_formula_units_Z 2
_cell_length_a 10.7767(7)
_cell_length_b 11.6740(7)
_cell_length_c 20.8192(13)
_cell_measurement_reflns_used 4132
_cell_measurement_temperature 173(2)
_cell_measurement_theta_max 27.95
_cell_measurement_theta_min 2.20
_cell_volume 2510.8(3)
_computing_cell_refinement 'Bruker XSCANS'
_computing_data_collection 'Bruker XSCANS'
_computing_data_reduction 'Bruker SHELXTL'
_computing_molecular_graphics 'Bruker SHELXTL'
_computing_publication_material 'Bruker SHELXTL'
_computing_structure_refinement 'SHELXL-97 (Sheldrick, 1997)'
_computing_structure_solution 'SHELXS-97 (Sheldrick, 1990)'
_diffrn_ambient_temperature 173(2)
_diffrn_measured_fraction_theta_full 0.902
_diffrn_measured_fraction_theta_max 0.902
_diffrn_measurement_device_type 'Bruker P4'
_diffrn_measurement_method '\w scans'
_diffrn_radiation_monochromator graphite
_diffrn_radiation_source 'fine-focus sealed tube'
_diffrn_radiation_type MoK\a
_diffrn_radiation_wavelength 0.71073
_diffrn_reflns_av_R_equivalents 0.0287
_diffrn_reflns_av_sigmaI/netI 0.0442
_diffrn_reflns_limit_h_max 13
_diffrn_reflns_limit_h_min -12
_diffrn_reflns_limit_k_max 15
_diffrn_reflns_limit_k_min -15
_diffrn_reflns_limit_l_max 27
_diffrn_reflns_limit_l_min -27
_diffrn_reflns_number 18907
_diffrn_reflns_theta_full 28.28
_diffrn_reflns_theta_max 28.28
_diffrn_reflns_theta_min 1.82
_exptl_absorpt_coefficient_mu 3.261
_exptl_absorpt_correction_T_max 1.000
_exptl_absorpt_correction_T_min 0.842
_exptl_absorpt_correction_type multi-scan
_exptl_absorpt_process_details SADABS
_exptl_crystal_colour colorless
_exptl_crystal_density_diffrn 1.552
_exptl_crystal_density_method 'not measured'
_exptl_crystal_description prism
_exptl_crystal_F_000 1196
_exptl_crystal_size_max 0.30
_exptl_crystal_size_mid 0.25
_exptl_crystal_size_min 0.20
_refine_diff_density_max 0.543
_refine_diff_density_min -0.411
_refine_diff_density_rms 0.109
_refine_ls_extinction_coef 0.0131(4)
_refine_ls_extinction_expression Fc^*^=kFc[1+0.001xFc^2^\l^3^/sin(2\q)]^-1/4^
_refine_ls_extinction_method SHELXL
_refine_ls_goodness_of_fit_ref 1.097
_refine_ls_hydrogen_treatment mixed
_refine_ls_matrix_type full
_refine_ls_number_parameters 605
_refine_ls_number_reflns 11246
_refine_ls_number_restraints 0
_refine_ls_restrained_S_all 1.097
_refine_ls_R_factor_all 0.0424
_refine_ls_R_factor_gt 0.0330
_refine_ls_shift/su_max 0.002
_refine_ls_shift/su_mean 0.000
_refine_ls_structure_factor_coef Fsqd
_refine_ls_weighting_details 'calc w=1/[\s^2^(Fo^2^)+(0.0400P)^2^+0.8000P] where P=(Fo^2^+2Fc^2^)/3'
_refine_ls_weighting_scheme calc
_refine_ls_wR_factor_gt 0.0823
_refine_ls_wR_factor_ref 0.0877
_reflns_number_gt 9466
_reflns_number_total 11246
_reflns_threshold_expression >2sigma(I)
_cod_data_source_file ol060922ssi20060416_122601.cif
_cod_data_source_block 1a
_cod_depositor_comments
;
The following automatic conversions were performed:

'_symmetry_cell_setting' value 'Triclinic' changed to 'triclinic'
according to /home/saulius/struct/CIF-dictionaries/cif_core.dic
dictionary named 'cif_core.dic' version 2.4.1 from 2010-06-29.

Automatic conversion script
Id: cif_fix_values 1715 2011-07-08 13:25:40Z adriana 
;
_cod_original_sg_symbol_H-M P-1
_cod_database_code 1506032

loop_
_symmetry_equiv_pos_as_xyz
'x, y, z'
'-x, -y, -z'

loop_
_atom_site_label
_atom_site_type_symbol
_atom_site_fract_x
_atom_site_fract_y
_atom_site_fract_z
_atom_site_U_iso_or_equiv
_atom_site_adp_type
_atom_site_occupancy
_atom_site_symmetry_multiplicity
_atom_site_calc_flag
_atom_site_refinement_flags
N1S N 0.2915(3) 1.3342(3) 0.24198(13) 0.0462(7) Uani 1 1 d .
C1S C 0.2253(3) 1.4261(3) 0.23713(13) 0.0378(7) Uani 1 1 d .
C2S C 0.1404(3) 1.5441(3) 0.23067(16) 0.0489(8) Uani 1 1 d .
H1A H 0.1910 1.6045 0.2280 0.073 Uiso 1 1 calc R
H1A H 0.0826 1.5490 0.2686 0.073 Uiso 1 1 calc R
H1A H 0.0906 1.5583 0.1910 0.073 Uiso 1 1 calc R
Br1 Br 0.78099(2) 0.66677(2) 0.222362(13) 0.02859(7) Uani 1 1 d .
Br2 Br 0.99694(2) 1.11504(2) 0.059435(13) 0.02902(8) Uani 1 1 d .
Br3 Br 1.02948(2) 1.31831(2) 0.360531(11) 0.02714(7) Uani 1 1 d .
Br4 Br 0.80265(2) 0.84711(2) 0.504308(11) 0.02377(7) Uani 1 1 d .
C11 C 0.6457(2) 0.8015(2) 0.22340(11) 0.0197(4) Uani 1 1 d .
C12 C 0.5727(2) 0.8158(2) 0.27941(11) 0.0195(5) Uani 1 1 d .
O12 O 0.58950(16) 0.72244(14) 0.33111(8) 0.0232(4) Uani 1 1 d .
C13 C 0.4788(2) 0.9194(2) 0.28172(10) 0.0182(4) Uani 1 1 d .
C14 C 0.4611(2) 1.0064(2) 0.22666(10) 0.0178(4) Uani 1 1 d .
H14 H 0.3995 1.0788 0.2285 0.021 Uiso 1 1 calc R
C15 C 0.5295(2) 0.9919(2) 0.16932(10) 0.0175(4) Uani 1 1 d .
C16 C 0.6226(2) 0.8872(2) 0.16797(11) 0.0198(5) Uani 1 1 d .
O16 O 0.68633(16) 0.86117(15) 0.11085(8) 0.0239(4) Uani 1 1 d .
C21 C 0.8315(2) 1.1769(2) 0.09060(11) 0.0197(5) Uani 1 1 d .
C22 C 0.7355(2) 1.1187(2) 0.08490(10) 0.0201(5) Uani 1 1 d .
O22 O 0.76207(16) 1.02093(15) 0.05280(8) 0.0243(4) Uani 1 1 d .
C23 C 0.6140(2) 1.1592(2) 0.11046(10) 0.0180(4) Uani 1 1 d .
C24 C 0.5927(2) 1.2599(2) 0.14034(10) 0.0184(4) Uani 1 1 d .
H24 H 0.5102 1.2882 0.1581 0.022 Uiso 1 1 calc R
C25 C 0.6874(2) 1.3211(2) 0.14533(10) 0.0181(4) Uani 1 1 d .
C26 C 0.8082(2) 1.2774(2) 0.12040(10) 0.0178(4) Uani 1 1 d .
O26 O 0.90547(15) 1.33545(15) 0.12337(7) 0.0203(3) Uani 1 1 d .
C31 C 0.8607(2) 1.3321(2) 0.33505(11) 0.0188(4) Uani 1 1 d .
C32 C 0.8286(2) 1.3674(2) 0.26971(10) 0.0175(4) Uani 1 1 d .
O32 O 0.92183(15) 1.39441(14) 0.22519(7) 0.0204(3) Uani 1 1 d .
C33 C 0.7025(2) 1.38338(19) 0.25130(10) 0.0164(4) Uani 1 1 d .
C34 C 0.6138(2) 1.35754(19) 0.29904(10) 0.0172(4) Uani 1 1 d .
H34 H 0.5284 1.3655 0.2865 0.021 Uiso 1 1 calc R
C35 C 0.6441(2) 1.3205(2) 0.36427(10) 0.0184(4) Uani 1 1 d .
C36 C 0.7700(2) 1.3080(2) 0.38180(10) 0.0189(4) Uani 1 1 d .
O36 O 0.80614(16) 1.27495(15) 0.44631(7) 0.0222(3) Uani 1 1 d .
C41 C 0.6652(2) 0.9533(2) 0.45833(10) 0.0188(5) Uani 1 1 d .
C42 C 0.6491(2) 1.0742(2) 0.45741(10) 0.0184(4) Uani 1 1 d .
O42 O 0.72276(15) 1.11374(15) 0.49779(7) 0.0208(3) Uani 1 1 d .
C43 C 0.5545(2) 1.1551(2) 0.41929(10) 0.0179(4) Uani 1 1 d .
C44 C 0.4770(2) 1.1096(2) 0.38366(10) 0.0179(4) Uani 1 1 d .
H44 H 0.4139 1.1638 0.3567 0.021 Uiso 1 1 calc R
C45 C 0.4882(2) 0.9882(2) 0.38593(10) 0.0177(4) Uani 1 1 d .
C46 C 0.5848(2) 0.9096(2) 0.42388(10) 0.0185(4) Uani 1 1 d .
O46 O 0.59704(16) 0.78752(14) 0.43117(7) 0.0224(3) Uani 1 1 d .
C51 C 0.4065(2) 0.9372(2) 0.34570(10) 0.0179(4) Uani 1 1 d .
H51 H 0.4032 0.8560 0.3694 0.022 Uiso 1 1 calc R
C52 C 0.2692(2) 1.0085(2) 0.33802(11) 0.0202(5) Uani 1 1 d .
H52A H 0.2689 1.0880 0.3123 0.024 Uiso 1 1 calc R
H52B H 0.2323 1.0208 0.3816 0.024 Uiso 1 1 calc R
C53 C 0.1849(2) 0.9482(2) 0.30452(13) 0.0285(5) Uani 1 1 d .
H53A H 0.2082 0.9544 0.2576 0.034 Uiso 1 1 calc R
H53B H 0.2019 0.8625 0.3233 0.034 Uiso 1 1 calc R
C54 C 0.0441(2) 1.0026(2) 0.31176(12) 0.0268(5) Uani 1 1 d .
H54A H 0.0193 0.9856 0.3583 0.032 Uiso 1 1 calc R
H54B H 0.0305 1.0903 0.2998 0.032 Uiso 1 1 calc R
C55 C -0.0445(3) 0.9606(3) 0.27184(15) 0.0376(7) Uani 1 1 d .
H55A H -0.0326 0.8731 0.2838 0.045 Uiso 1 1 calc R
H55B H -0.0211 0.9779 0.2251 0.045 Uiso 1 1 calc R
C56 C -0.1843(3) 1.0195(3) 0.28163(14) 0.0366(6) Uani 1 1 d .
H56A H -0.2379 0.9788 0.2614 0.055 Uiso 1 1 calc R
H56B H -0.2004 1.1036 0.2614 0.055 Uiso 1 1 calc R
H56C H -0.2045 1.0143 0.3284 0.055 Uiso 1 1 calc R
C57 C 0.6675(2) 0.7288(2) 0.38243(11) 0.0250(5) Uani 1 1 d .
H57A H 0.7109 0.6470 0.4021 0.030 Uiso 1 1 calc R
H57B H 0.7341 0.7717 0.3645 0.030 Uiso 1 1 calc R
C61 C 0.5119(2) 1.0874(2) 0.10900(10) 0.0191(4) Uani 1 1 d .
H61 H 0.5315 1.0454 0.0703 0.023 Uiso 1 1 calc R
C62 C 0.3764(2) 1.1654(2) 0.10082(11) 0.0220(5) Uani 1 1 d .
H62A H 0.3142 1.1139 0.1079 0.026 Uiso 1 1 calc R
H62B H 0.3592 1.2189 0.1341 0.026 Uiso 1 1 calc R
C63 C 0.3588(2) 1.2401(2) 0.03312(11) 0.0276(5) Uani 1 1 d .
H63A H 0.4309 1.2799 0.0234 0.033 Uiso 1 1 calc R
H63B H 0.3624 1.1862 0.0007 0.033 Uiso 1 1 calc R
C64 C 0.2344(2) 1.3347(2) 0.02500(12) 0.0293(6) Uani 1 1 d .
H64A H 0.2150 1.3577 -0.0220 0.035 Uiso 1 1 calc R
H64B H 0.1644 1.3002 0.0468 0.035 Uiso 1 1 calc R
C65 C 0.2390(3) 1.4455(2) 0.05307(13) 0.0324(6) Uani 1 1 d .
H65A H 0.2611 1.4218 0.0997 0.039 Uiso 1 1 calc R
H65B H 0.3077 1.4807 0.0304 0.039 Uiso 1 1 calc R
C66 C 0.1151(3) 1.5398(3) 0.04726(14) 0.0373(7) Uani 1 1 d .
H66A H 0.0920 1.5636 0.0013 0.056 Uiso 1 1 calc R
H66B H 0.1259 1.6094 0.0650 0.056 Uiso 1 1 calc R
H66C H 0.0473 1.5073 0.0717 0.056 Uiso 1 1 calc R
C67 C 0.7947(2) 0.9088(2) 0.09263(12) 0.0255(5) Uani 1 1 d .
H67A H 0.8364 0.9168 0.1323 0.031 Uiso 1 1 calc R
H67B H 0.8566 0.8530 0.0690 0.031 Uiso 1 1 calc R
C71 C 0.6672(2) 1.4278(2) 0.18066(10) 0.0166(4) Uani 1 1 d .
H71 H 0.7301 1.4754 0.1614 0.020 Uiso 1 1 calc R
C72 C 0.5349(2) 1.5120(2) 0.17273(10) 0.0192(4) Uani 1 1 d .
H72A H 0.4688 1.4651 0.1835 0.023 Uiso 1 1 calc R
H72B H 0.5246 1.5694 0.2038 0.023 Uiso 1 1 calc R
C73 C 0.5150(2) 1.5804(2) 0.10373(11) 0.0268(5) Uani 1 1 d .
H73A H 0.5814 1.6271 0.0932 0.032 Uiso 1 1 calc R
H73B H 0.5262 1.5227 0.0729 0.032 Uiso 1 1 calc R
C74 C 0.3841(2) 1.6648(2) 0.09405(12) 0.0260(5) Uani 1 1 d .
H74A H 0.3708 1.6919 0.0468 0.031 Uiso 1 1 calc R
H74B H 0.3183 1.6200 0.1105 0.031 Uiso 1 1 calc R
C75 C 0.3646(3) 1.7725(3) 0.12726(16) 0.0426(7) Uani 1 1 d .
H75A H 0.4282 1.8192 0.1099 0.051 Uiso 1 1 calc R
H75B H 0.3796 1.7460 0.1745 0.051 Uiso 1 1 calc R
C76 C 0.2323(3) 1.8519(3) 0.11797(15) 0.0451(8) Uani 1 1 d .
H76A H 0.1686 1.8043 0.1309 0.068 Uiso 1 1 calc R
H76B H 0.2214 1.8880 0.0720 0.068 Uiso 1 1 calc R
H76C H 0.2212 1.9149 0.1450 0.068 Uiso 1 1 calc R
C77 C 0.9713(2) 1.3097(2) 0.18279(11) 0.0219(5) Uani 1 1 d .
H77A H 1.0626 1.3086 0.1734 0.026 Uiso 1 1 calc R
H77B H 0.9655 1.2293 0.2051 0.026 Uiso 1 1 calc R
C81 C 0.5470(2) 1.2876(2) 0.41562(10) 0.0184(4) Uani 1 1 d .
H81 H 0.5766 1.2987 0.4584 0.022 Uiso 1 1 calc R
C82 C 0.4128(2) 1.3663(2) 0.40576(11) 0.0208(5) Uani 1 1 d .
H82A H 0.3850 1.3670 0.3611 0.025 Uiso 1 1 calc R
H82B H 0.3530 1.3324 0.4369 0.025 Uiso 1 1 calc R
C83 C 0.4076(3) 1.4938(2) 0.41572(14) 0.0322(6) Uani 1 1 d .
H83A H 0.4278 1.4931 0.4616 0.039 Uiso 1 1 calc R
H83B H 0.4743 1.5239 0.3879 0.039 Uiso 1 1 calc R
C84 C 0.2790(3) 1.5794(3) 0.40001(16) 0.0425(7) Uani 1 1 d .
H84A H 0.2847 1.6599 0.4068 0.051 Uiso 1 1 calc R
H84B H 0.2619 1.5839 0.3533 0.051 Uiso 1 1 calc R
C85 C 0.1684(3) 1.5466(3) 0.43946(19) 0.0499(8) Uani 1 1 d .
H85A H 0.1839 1.5439 0.4862 0.060 Uiso 1 1 calc R
H85B H 0.1626 1.4657 0.4333 0.060 Uiso 1 1 calc R
C86 C 0.0428(4) 1.6329(4) 0.4214(3) 0.0798(14) Uani 1 1 d .
H86A H 0.0433 1.7106 0.4332 0.120 Uiso 1 1 calc R
H86B H -0.0271 1.6021 0.4448 0.120 Uiso 1 1 calc R
H86C H 0.0306 1.6419 0.3743 0.120 Uiso 1 1 calc R
C87 C 0.8318(2) 1.1515(2) 0.46993(11) 0.0247(5) Uani 1 1 d .
H87A H 0.8991 1.1319 0.5031 0.030 Uiso 1 1 calc R
H87B H 0.8648 1.1072 0.4336 0.030 Uiso 1 1 calc R

loop_
_atom_site_aniso_label
_atom_site_aniso_U_11
_atom_site_aniso_U_22
_atom_site_aniso_U_33
_atom_site_aniso_U_23
_atom_site_aniso_U_13
_atom_site_aniso_U_12
N1S 0.0335(14) 0.066(2) 0.0403(14) -0.0122(13) 0.0043(11) -0.0134(14)
C1S 0.0297(15) 0.061(2) 0.0289(13) -0.0082(14) 0.0049(11) -0.0235(15)
C2S 0.050(2) 0.051(2) 0.0473(18) -0.0057(15) 0.0034(15) -0.0173(16)
Br1 0.02832(14) 0.01855(13) 0.03677(14) -0.00744(10) 0.00288(10) 0.00027(10)
Br2 0.02055(13) 0.03024(14) 0.03711(14) -0.01148(11) 0.00999(10) -0.00559(10)
Br3 0.01897(12) 0.03636(15) 0.02586(12) 0.00235(10) -0.00649(9) -0.00955(10)
Br4 0.01972(12) 0.02431(13) 0.02294(12) 0.00123(9) -0.00435(9) 0.00105(9)
C11 0.0194(11) 0.0141(11) 0.0261(11) -0.0068(9) 0.0009(9) -0.0025(9)
C12 0.0208(11) 0.0178(11) 0.0204(10) -0.0019(9) -0.0028(9) -0.0058(9)
O12 0.0288(9) 0.0167(8) 0.0229(8) 0.0009(6) -0.0029(7) -0.0051(7)
C13 0.0165(11) 0.0190(11) 0.0197(10) -0.0037(8) 0.0008(8) -0.0051(9)
C14 0.0179(11) 0.0167(11) 0.0198(10) -0.0036(8) -0.0009(8) -0.0052(9)
C15 0.0174(11) 0.0192(11) 0.0179(10) -0.0030(8) -0.0016(8) -0.0081(9)
C16 0.0209(11) 0.0210(11) 0.0205(10) -0.0072(9) 0.0026(9) -0.0087(9)
O16 0.0290(9) 0.0242(9) 0.0224(8) -0.0112(7) 0.0085(7) -0.0108(7)
C21 0.0147(10) 0.0224(12) 0.0199(10) -0.0037(9) 0.0044(8) -0.0007(9)
C22 0.0222(12) 0.0221(12) 0.0165(10) -0.0042(9) 0.0021(8) -0.0057(9)
O22 0.0298(9) 0.0238(9) 0.0213(8) -0.0076(7) 0.0069(7) -0.0093(7)
C23 0.0182(11) 0.0209(11) 0.0146(9) -0.0005(8) -0.0005(8) -0.0055(9)
C24 0.0172(11) 0.0209(11) 0.0154(9) -0.0006(8) -0.0015(8) -0.0022(9)
C25 0.0203(11) 0.0176(11) 0.0153(9) -0.0008(8) -0.0012(8) -0.0032(9)
C26 0.0173(11) 0.0191(11) 0.0167(9) 0.0004(8) 0.0009(8) -0.0060(9)
O26 0.0169(8) 0.0259(9) 0.0196(7) -0.0015(6) 0.0015(6) -0.0094(7)
C31 0.0161(11) 0.0189(11) 0.0224(10) -0.0038(9) -0.0034(8) -0.0049(9)
C32 0.0166(11) 0.0180(11) 0.0179(10) -0.0010(8) 0.0011(8) -0.0053(9)
O32 0.0182(8) 0.0231(8) 0.0205(7) -0.0023(6) 0.0010(6) -0.0073(7)
C33 0.0185(11) 0.0130(10) 0.0173(10) -0.0016(8) -0.0011(8) -0.0030(8)
C34 0.0158(10) 0.0158(11) 0.0191(10) -0.0020(8) -0.0014(8) -0.0022(8)
C35 0.0188(11) 0.0173(11) 0.0187(10) -0.0016(8) -0.0004(8) -0.0044(9)
C36 0.0205(11) 0.0188(11) 0.0172(10) -0.0012(8) -0.0037(8) -0.0043(9)
O36 0.0250(9) 0.0247(9) 0.0174(7) -0.0001(6) -0.0051(6) -0.0082(7)
C41 0.0160(11) 0.0229(12) 0.0136(9) 0.0026(8) -0.0003(8) -0.0004(9)
C42 0.0181(11) 0.0237(12) 0.0135(9) -0.0009(8) 0.0002(8) -0.0064(9)
O42 0.0201(8) 0.0269(9) 0.0159(7) -0.0001(6) -0.0027(6) -0.0079(7)
C43 0.0164(11) 0.0208(11) 0.0154(9) -0.0009(8) 0.0033(8) -0.0039(9)
C44 0.0154(10) 0.0221(11) 0.0145(9) -0.0016(8) 0.0026(8) -0.0026(9)
C45 0.0168(11) 0.0204(11) 0.0148(9) -0.0005(8) 0.0013(8) -0.0042(9)
C46 0.0193(11) 0.0176(11) 0.0162(9) 0.0015(8) 0.0011(8) -0.0025(9)
O46 0.0275(9) 0.0168(8) 0.0204(8) 0.0013(6) -0.0005(7) -0.0029(7)
C51 0.0169(11) 0.0193(11) 0.0172(10) -0.0011(8) 0.0004(8) -0.0049(9)
C52 0.0185(11) 0.0225(12) 0.0196(10) -0.0038(9) 0.0021(8) -0.0046(9)
C53 0.0213(12) 0.0320(14) 0.0349(13) -0.0122(11) -0.0009(10) -0.0065(10)
C54 0.0228(12) 0.0295(14) 0.0292(12) -0.0052(10) -0.0025(10) -0.0076(10)
C55 0.0260(14) 0.0434(17) 0.0487(16) -0.0173(14) -0.0033(12) -0.0108(12)
C56 0.0248(14) 0.0469(17) 0.0422(15) -0.0083(13) -0.0044(11) -0.0147(12)
C57 0.0259(12) 0.0204(12) 0.0246(11) -0.0002(9) -0.0028(9) 0.0016(10)
C61 0.0218(11) 0.0212(12) 0.0159(10) -0.0036(8) 0.0009(8) -0.0075(9)
C62 0.0208(12) 0.0264(12) 0.0198(10) -0.0020(9) -0.0029(9) -0.0082(10)
C63 0.0274(13) 0.0333(14) 0.0211(11) 0.0006(10) -0.0043(10) -0.0070(11)
C64 0.0285(13) 0.0359(15) 0.0242(11) 0.0006(10) -0.0076(10) -0.0113(11)
C65 0.0298(14) 0.0332(15) 0.0346(13) -0.0017(11) -0.0106(11) -0.0081(11)
C66 0.0342(15) 0.0365(16) 0.0401(15) 0.0003(12) -0.0116(12) -0.0076(13)
C67 0.0252(13) 0.0244(13) 0.0276(12) -0.0090(10) 0.0085(10) -0.0058(10)
C71 0.0150(10) 0.0176(11) 0.0164(9) -0.0015(8) -0.0004(8) -0.0029(8)
C72 0.0168(11) 0.0194(11) 0.0194(10) -0.0005(9) -0.0004(8) -0.0016(9)
C73 0.0252(13) 0.0288(13) 0.0212(11) 0.0048(10) -0.0011(9) -0.0016(10)
C74 0.0250(13) 0.0258(13) 0.0247(11) 0.0013(10) -0.0059(10) -0.0030(10)
C75 0.0365(16) 0.0308(16) 0.0584(19) -0.0107(14) -0.0199(14) 0.0037(13)
C76 0.0464(18) 0.0345(17) 0.0450(16) -0.0077(13) -0.0103(14) 0.0126(14)
C77 0.0169(11) 0.0248(12) 0.0231(11) -0.0053(9) -0.0010(9) -0.0021(9)
C81 0.0175(11) 0.0211(11) 0.0165(10) -0.0023(8) -0.0012(8) -0.0047(9)
C82 0.0187(11) 0.0223(12) 0.0213(10) -0.0046(9) 0.0018(9) -0.0038(9)
C83 0.0278(14) 0.0240(13) 0.0457(15) -0.0111(12) 0.0002(11) -0.0039(11)
C84 0.0393(17) 0.0264(15) 0.0568(19) -0.0109(13) -0.0029(14) 0.0064(13)
C85 0.0314(16) 0.0423(18) 0.078(2) -0.0291(17) -0.0014(16) 0.0021(14)
C86 0.036(2) 0.072(3) 0.130(4) -0.057(3) -0.005(2) 0.0207(19)
C87 0.0221(12) 0.0281(13) 0.0219(11) 0.0026(9) -0.0057(9) -0.0051(10)

loop_
_atom_type_symbol
_atom_type_description
_atom_type_scat_dispersion_real
_atom_type_scat_dispersion_imag
_atom_type_scat_source
C C 0.0033 0.0016 'International Tables Vol C Tables 4.2.6.8 and 6.1.1.4'
H H 0.0000 0.0000 'International Tables Vol C Tables 4.2.6.8 and 6.1.1.4'
N N 0.0061 0.0033 'International Tables Vol C Tables 4.2.6.8 and 6.1.1.4'
O O 0.0106 0.0060 'International Tables Vol C Tables 4.2.6.8 and 6.1.1.4'
Br Br -0.2901 2.4595 'International Tables Vol C Tables 4.2.6.8 and 6.1.1.4'

loop_
_geom_angle_atom_site_label_1
_geom_angle_atom_site_label_2
_geom_angle_atom_site_label_3
_geom_angle
N1S C1S C2S 179.8(4)
C1S C2S H1A 109.5
C1S C2S H1A 109.5
H1A C2S H1A 109.5
C1S C2S H1A 109.5
H1A C2S H1A 109.5
H1A C2S H1A 109.5
C12 C11 C16 120.8(2)
C12 C11 Br1 120.05(17)
C16 C11 Br1 119.18(18)
C11 C12 O12 118.8(2)
C11 C12 C13 120.1(2)
O12 C12 C13 121.0(2)
C12 O12 C57 116.97(18)
C14 C13 C12 118.2(2)
C14 C13 C51 122.6(2)
C12 C13 C51 119.02(19)
C15 C14 C13 122.7(2)
C15 C14 H14 118.7
C13 C14 H14 118.7
C14 C15 C16 118.1(2)
C14 C15 C61 123.0(2)
C16 C15 C61 118.8(2)
O16 C16 C11 118.3(2)
O16 C16 C15 121.4(2)
C11 C16 C15 120.1(2)
C16 O16 C67 117.68(18)
C26 C21 C22 120.8(2)
C26 C21 Br2 119.91(17)
C22 C21 Br2 119.23(18)
O22 C22 C21 118.8(2)
O22 C22 C23 120.8(2)
C21 C22 C23 120.4(2)
C22 O22 C67 115.83(17)
C24 C23 C22 117.9(2)
C24 C23 C61 122.3(2)
C22 C23 C61 119.6(2)
C23 C24 C25 122.6(2)
C23 C24 H24 118.7
C25 C24 H24 118.7
C26 C25 C24 118.2(2)
C26 C25 C71 118.6(2)
C24 C25 C71 123.1(2)
C21 C26 O26 119.3(2)
C21 C26 C25 120.1(2)
O26 C26 C25 120.6(2)
C26 O26 C77 116.30(17)
C36 C31 C32 120.8(2)
C36 C31 Br3 119.42(16)
C32 C31 Br3 119.79(17)
O32 C32 C31 118.53(19)
O32 C32 C33 121.49(18)
C31 C32 C33 119.8(2)
C32 O32 C77 116.45(18)
C34 C33 C32 118.13(19)
C34 C33 C71 122.44(19)
C32 C33 C71 119.4(2)
C33 C34 C35 123.0(2)
C33 C34 H34 118.5
C35 C34 H34 118.5
C34 C35 C36 117.9(2)
C34 C35 C81 122.3(2)
C36 C35 C81 119.71(19)
C31 C36 O36 118.67(19)
C31 C36 C35 120.36(19)
O36 C36 C35 120.9(2)
C36 O36 C87 115.65(18)
C42 C41 C46 120.90(19)
C42 C41 Br4 119.23(16)
C46 C41 Br4 119.82(17)
C41 C42 O42 119.04(19)
C41 C42 C43 120.2(2)
O42 C42 C43 120.6(2)
C42 O42 C87 117.46(17)
C44 C43 C42 118.0(2)
C44 C43 C81 123.54(19)
C42 C43 C81 118.32(19)
C45 C44 C43 122.7(2)
C45 C44 H44 118.7
C43 C44 H44 118.7
C44 C45 C46 117.9(2)
C44 C45 C51 123.18(19)
C46 C45 C51 118.8(2)
O46 C46 C41 118.75(19)
O46 C46 C45 120.9(2)
C41 C46 C45 120.2(2)
C46 O46 C57 116.62(18)
C52 C51 C45 114.20(19)
C52 C51 C13 114.64(18)
C45 C51 C13 106.92(18)
C52 C51 H51 106.9
C45 C51 H51 106.9
C13 C51 H51 106.9
C51 C52 C53 113.3(2)
C51 C52 H52A 108.9
C53 C52 H52A 108.9
C51 C52 H52B 108.9
C53 C52 H52B 108.9
H52A C52 H52B 107.7
C54 C53 C52 112.9(2)
C54 C53 H53A 109.0
C52 C53 H53A 109.0
C54 C53 H53B 109.0
C52 C53 H53B 109.0
H53A C53 H53B 107.8
C55 C54 C53 116.1(2)
C55 C54 H54A 108.3
C53 C54 H54A 108.3
C55 C54 H54B 108.3
C53 C54 H54B 108.3
H54A C54 H54B 107.4
C54 C55 C56 112.9(2)
C54 C55 H55A 109.0
C56 C55 H55A 109.0
C54 C55 H55B 109.0
C56 C55 H55B 109.0
H55A C55 H55B 107.8
C55 C56 H56A 109.5
C55 C56 H56B 109.5
H56A C56 H56B 109.5
C55 C56 H56C 109.5
H56A C56 H56C 109.5
H56B C56 H56C 109.5
O46 C57 O12 112.23(19)
O46 C57 H57A 109.2
O12 C57 H57A 109.2
O46 C57 H57B 109.2
O12 C57 H57B 109.2
H57A C57 H57B 107.9
C15 C61 C62 114.50(19)
C15 C61 C23 107.17(17)
C62 C61 C23 113.37(19)
C15 C61 H61 107.1
C62 C61 H61 107.1
C23 C61 H61 107.1
C63 C62 C61 111.4(2)
C63 C62 H62A 109.4
C61 C62 H62A 109.4
C63 C62 H62B 109.4
C61 C62 H62B 109.4
H62A C62 H62B 108.0
C64 C63 C62 114.3(2)
C64 C63 H63A 108.7
C62 C63 H63A 108.7
C64 C63 H63B 108.7
C62 C63 H63B 108.7
H63A C63 H63B 107.6
C65 C64 C63 112.9(2)
C65 C64 H64A 109.0
C63 C64 H64A 109.0
C65 C64 H64B 109.0
C63 C64 H64B 109.0
H64A C64 H64B 107.8
C66 C65 C64 114.0(2)
C66 C65 H65A 108.7
C64 C65 H65A 108.7
C66 C65 H65B 108.7
C64 C65 H65B 108.7
H65A C65 H65B 107.6
C65 C66 H66A 109.5
C65 C66 H66B 109.5
H66A C66 H66B 109.5
C65 C66 H66C 109.5
H66A C66 H66C 109.5
H66B C66 H66C 109.5
O22 C67 O16 111.71(19)
O22 C67 H67A 109.3
O16 C67 H67A 109.3
O22 C67 H67B 109.3
O16 C67 H67B 109.3
H67A C67 H67B 107.9
C33 C71 C25 108.53(17)
C33 C71 C72 112.84(18)
C25 C71 C72 114.94(18)
C33 C71 H71 106.7
C25 C71 H71 106.7
C72 C71 H71 106.7
C73 C72 C71 111.93(19)
C73 C72 H72A 109.2
C71 C72 H72A 109.2
C73 C72 H72B 109.2
C71 C72 H72B 109.2
H72A C72 H72B 107.9
C74 C73 C72 113.3(2)
C74 C73 H73A 108.9
C72 C73 H73A 108.9
C74 C73 H73B 108.9
C72 C73 H73B 108.9
H73A C73 H73B 107.7
C75 C74 C73 114.6(2)
C75 C74 H74A 108.6
C73 C74 H74A 108.6
C75 C74 H74B 108.6
C73 C74 H74B 108.6
H74A C74 H74B 107.6
C74 C75 C76 112.9(2)
C74 C75 H75A 109.0
C76 C75 H75A 109.0
C74 C75 H75B 109.0
C76 C75 H75B 109.0
H75A C75 H75B 107.8
C75 C76 H76A 109.5
C75 C76 H76B 109.5
H76A C76 H76B 109.5
C75 C76 H76C 109.5
H76A C76 H76C 109.5
H76B C76 H76C 109.5
O26 C77 O32 112.64(18)
O26 C77 H77A 109.1
O32 C77 H77A 109.1
O26 C77 H77B 109.1
O32 C77 H77B 109.1
H77A C77 H77B 107.8
C43 C81 C35 107.16(18)
C43 C81 C82 114.31(18)
C35 C81 C82 114.19(18)
C43 C81 H81 106.9
C35 C81 H81 106.9
C82 C81 H81 106.9
C83 C82 C81 111.54(19)
C83 C82 H82A 109.3
C81 C82 H82A 109.3
C83 C82 H82B 109.3
C81 C82 H82B 109.3
H82A C82 H82B 108.0
C84 C83 C82 113.9(2)
C84 C83 H83A 108.8
C82 C83 H83A 108.8
C84 C83 H83B 108.8
C82 C83 H83B 108.8
H83A C83 H83B 107.7
C85 C84 C83 115.0(3)
C85 C84 H84A 108.5
C83 C84 H84A 108.5
C85 C84 H84B 108.5
C83 C84 H84B 108.5
H84A C84 H84B 107.5
C84 C85 C86 113.0(3)
C84 C85 H85A 109.0
C86 C85 H85A 109.0
C84 C85 H85B 109.0
C86 C85 H85B 109.0
H85A C85 H85B 107.8
C85 C86 H86A 109.5
C85 C86 H86B 109.5
H86A C86 H86B 109.5
C85 C86 H86C 109.5
H86A C86 H86C 109.5
H86B C86 H86C 109.5
O36 C87 O42 112.53(19)
O36 C87 H87A 109.1
O42 C87 H87A 109.1
O36 C87 H87B 109.1
O42 C87 H87B 109.1
H87A C87 H87B 107.8

loop_
_geom_bond_atom_site_label_1
_geom_bond_atom_site_label_2
_geom_bond_distance
N1S C1S 1.134(4)
C1S C2S 1.454(5)
C2S H1A 0.9800
C2S H1A 0.9800
C2S H1A 0.9800
Br1 C11 1.881(2)
Br2 C21 1.883(2)
Br3 C31 1.886(2)
Br4 C41 1.885(2)
C11 C12 1.381(3)
C11 C16 1.387(3)
C12 O12 1.385(3)
C12 C13 1.390(3)
O12 C57 1.418(3)
C13 C14 1.388(3)
C13 C51 1.525(3)
C14 C15 1.381(3)
C14 H14 0.9500
C15 C16 1.392(3)
C15 C61 1.522(3)
C16 O16 1.382(3)
O16 C67 1.415(3)
C21 C26 1.383(3)
C21 C22 1.384(3)
C22 O22 1.383(3)
C22 C23 1.392(3)
O22 C67 1.407(3)
C23 C24 1.387(3)
C23 C61 1.535(3)
C24 C25 1.393(3)
C24 H24 0.9500
C25 C26 1.389(3)
C25 C71 1.517(3)
C26 O26 1.384(3)
O26 C77 1.413(3)
C31 C36 1.384(3)
C31 C32 1.392(3)
C32 O32 1.384(3)
C32 C33 1.394(3)
O32 C77 1.426(3)
C33 C34 1.386(3)
C33 C71 1.514(3)
C34 C35 1.388(3)
C34 H34 0.9500
C35 C36 1.392(3)
C35 C81 1.521(3)
C36 O36 1.386(2)
O36 C87 1.410(3)
C41 C42 1.378(3)
C41 C46 1.387(3)
C42 O42 1.387(3)
C42 C43 1.397(3)
O42 C87 1.412(3)
C43 C44 1.392(3)
C43 C81 1.520(3)
C44 C45 1.387(3)
C44 H44 0.9500
C45 C46 1.397(3)
C45 C51 1.525(3)
C46 O46 1.383(3)
O46 C57 1.407(3)
C51 C52 1.521(3)
C51 H51 1.0000
C52 C53 1.529(3)
C52 H52A 0.9900
C52 H52B 0.9900
C53 C54 1.512(3)
C53 H53A 0.9900
C53 H53B 0.9900
C54 C55 1.511(3)
C54 H54A 0.9900
C54 H54B 0.9900
C55 C56 1.521(4)
C55 H55A 0.9900
C55 H55B 0.9900
C56 H56A 0.9800
C56 H56B 0.9800
C56 H56C 0.9800
C57 H57A 0.9900
C57 H57B 0.9900
C61 C62 1.532(3)
C61 H61 1.0000
C62 C63 1.525(3)
C62 H62A 0.9900
C62 H62B 0.9900
C63 C64 1.522(4)
C63 H63A 0.9900
C63 H63B 0.9900
C64 C65 1.517(4)
C64 H64A 0.9900
C64 H64B 0.9900
C65 C66 1.515(4)
C65 H65A 0.9900
C65 H65B 0.9900
C66 H66A 0.9800
C66 H66B 0.9800
C66 H66C 0.9800
C67 H67A 0.9900
C67 H67B 0.9900
C71 C72 1.531(3)
C71 H71 1.0000
C72 C73 1.523(3)
C72 H72A 0.9900
C72 H72B 0.9900
C73 C74 1.523(3)
C73 H73A 0.9900
C73 H73B 0.9900
C74 C75 1.501(4)
C74 H74A 0.9900
C74 H74B 0.9900
C75 C76 1.511(4)
C75 H75A 0.9900
C75 H75B 0.9900
C76 H76A 0.9800
C76 H76B 0.9800
C76 H76C 0.9800
C77 H77A 0.9900
C77 H77B 0.9900
C81 C82 1.526(3)
C81 H81 1.0000
C82 C83 1.525(3)
C82 H82A 0.9900
C82 H82B 0.9900
C83 C84 1.523(4)
C83 H83A 0.9900
C83 H83B 0.9900
C84 C85 1.498(5)
C84 H84A 0.9900
C84 H84B 0.9900
C85 C86 1.511(5)
C85 H85A 0.9900
C85 H85B 0.9900
C86 H86A 0.9800
C86 H86B 0.9800
C86 H86C 0.9800
C87 H87A 0.9900
C87 H87B 0.9900

loop_
_geom_torsion_atom_site_label_1
_geom_torsion_atom_site_label_2
_geom_torsion_atom_site_label_3
_geom_torsion_atom_site_label_4
_geom_torsion
C16 C11 C12 O12 172.9(2)
Br1 C11 C12 O12 -8.8(3)
C16 C11 C12 C13 -3.0(3)
Br1 C11 C12 C13 175.30(17)
C11 C12 O12 C57 99.1(2)
C13 C12 O12 C57 -85.1(3)
C11 C12 C13 C14 0.1(3)
O12 C12 C13 C14 -175.73(19)
C11 C12 C13 C51 -175.4(2)
O12 C12 C13 C51 8.8(3)
C12 C13 C14 C15 2.6(3)
C51 C13 C14 C15 177.9(2)
C13 C14 C15 C16 -2.2(3)
C13 C14 C15 C61 -179.2(2)
C12 C11 C16 O16 -171.3(2)
Br1 C11 C16 O16 10.4(3)
C12 C11 C16 C15 3.3(3)
Br1 C11 C16 C15 -174.97(17)
C14 C15 C16 O16 173.7(2)
C61 C15 C16 O16 -9.1(3)
C14 C15 C16 C11 -0.8(3)
C61 C15 C16 C11 176.4(2)
C11 C16 O16 C67 -100.3(2)
C15 C16 O16 C67 85.2(3)
C26 C21 C22 O22 177.87(19)
Br2 C21 C22 O22 -4.0(3)
C26 C21 C22 C23 -1.4(3)
Br2 C21 C22 C23 176.77(16)
C21 C22 O22 C67 96.0(2)
C23 C22 O22 C67 -84.8(3)
O22 C22 C23 C24 -178.08(18)
C21 C22 C23 C24 1.2(3)
O22 C22 C23 C61 6.0(3)
C21 C22 C23 C61 -174.70(19)
C22 C23 C24 C25 0.2(3)
C61 C23 C24 C25 175.94(19)
C23 C24 C25 C26 -1.3(3)
C23 C24 C25 C71 -177.01(19)
C22 C21 C26 O26 -177.94(19)
Br2 C21 C26 O26 3.9(3)
C22 C21 C26 C25 0.2(3)
Br2 C21 C26 C25 -177.93(16)
C24 C25 C26 C21 1.1(3)
C71 C25 C26 C21 176.99(19)
C24 C25 C26 O26 179.24(18)
C71 C25 C26 O26 -4.9(3)
C21 C26 O26 C77 -99.2(2)
C25 C26 O26 C77 82.6(2)
C36 C31 C32 O32 177.7(2)
Br3 C31 C32 O32 -1.6(3)
C36 C31 C32 C33 2.6(3)
Br3 C31 C32 C33 -176.76(17)
C31 C32 O32 C77 107.0(2)
C33 C32 O32 C77 -77.9(3)
O32 C32 C33 C34 -178.2(2)
C31 C32 C33 C34 -3.1(3)
O32 C32 C33 C71 1.9(3)
C31 C32 C33 C71 176.9(2)
C32 C33 C34 C35 2.2(3)
C71 C33 C34 C35 -177.8(2)
C33 C34 C35 C36 -0.6(3)
C33 C34 C35 C81 -177.4(2)
C32 C31 C36 O36 -179.0(2)
Br3 C31 C36 O36 0.3(3)
C32 C31 C36 C35 -0.9(4)
Br3 C31 C36 C35 178.41(18)
C34 C35 C36 C31 -0.1(3)
C81 C35 C36 C31 176.8(2)
C34 C35 C36 O36 178.0(2)
C81 C35 C36 O36 -5.1(3)
C31 C36 O36 C87 -99.3(2)
C35 C36 O36 C87 82.6(3)
C46 C41 C42 O42 173.3(2)
Br4 C41 C42 O42 -9.3(3)
C46 C41 C42 C43 -2.7(3)
Br4 C41 C42 C43 174.69(16)
C41 C42 O42 C87 98.8(2)
C43 C42 O42 C87 -85.2(3)
C41 C42 C43 C44 0.9(3)
O42 C42 C43 C44 -175.0(2)
C41 C42 C43 C81 -175.3(2)
O42 C42 C43 C81 8.7(3)
C42 C43 C44 C45 1.7(3)
C81 C43 C44 C45 177.7(2)
C43 C44 C45 C46 -2.4(3)
C43 C44 C45 C51 -178.2(2)
C42 C41 C46 O46 -174.0(2)
Br4 C41 C46 O46 8.6(3)
C42 C41 C46 C45 2.0(3)
Br4 C41 C46 C45 -175.46(16)
C44 C45 C46 O46 176.5(2)
C51 C45 C46 O46 -7.5(3)
C44 C45 C46 C41 0.6(3)
C51 C45 C46 C41 176.6(2)
C41 C46 O46 C57 -98.8(2)
C45 C46 O46 C57 85.3(3)
C44 C45 C51 C52 -36.9(3)
C46 C45 C51 C52 147.4(2)
C44 C45 C51 C13 91.1(3)
C46 C45 C51 C13 -84.7(2)
C14 C13 C51 C52 36.1(3)
C12 C13 C51 C52 -148.6(2)
C14 C13 C51 C45 -91.5(2)
C12 C13 C51 C45 83.7(2)
C45 C51 C52 C53 -173.20(19)
C13 C51 C52 C53 62.9(3)
C51 C52 C53 C54 165.8(2)
C52 C53 C54 C55 171.2(2)
C53 C54 C55 C56 -179.9(2)
C46 O46 C57 O12 -90.5(2)
C12 O12 C57 O46 89.9(2)
C14 C15 C61 C62 -31.5(3)
C16 C15 C61 C62 151.5(2)
C14 C15 C61 C23 95.2(2)
C16 C15 C61 C23 -81.8(2)
C24 C23 C61 C15 -90.2(2)
C22 C23 C61 C15 85.5(2)
C24 C23 C61 C62 37.1(3)
C22 C23 C61 C62 -147.2(2)
C15 C61 C62 C63 -167.87(19)
C23 C61 C62 C63 68.7(2)
C61 C62 C63 C64 -170.3(2)
C62 C63 C64 C65 79.6(3)
C63 C64 C65 C66 -178.4(2)
C22 O22 C67 O16 91.6(2)
C16 O16 C67 O22 -90.8(2)
C34 C33 C71 C25 -92.1(2)
C32 C33 C71 C25 87.9(2)
C34 C33 C71 C72 36.5(3)
C32 C33 C71 C72 -143.5(2)
C26 C25 C71 C33 -85.8(2)
C24 C25 C71 C33 89.9(2)
C26 C25 C71 C72 146.8(2)
C24 C25 C71 C72 -37.5(3)
C33 C71 C72 C73 165.1(2)
C25 C71 C72 C73 -69.7(3)
C71 C72 C73 C74 179.8(2)
C72 C73 C74 C75 70.9(3)
C73 C74 C75 C76 -178.4(3)
C26 O26 C77 O32 -95.2(2)
C32 O32 C77 O26 92.4(2)
C44 C43 C81 C35 -93.1(2)
C42 C43 C81 C35 82.9(2)
C44 C43 C81 C82 34.5(3)
C42 C43 C81 C82 -149.5(2)
C34 C35 C81 C43 89.7(2)
C36 C35 C81 C43 -87.1(2)
C34 C35 C81 C82 -38.0(3)
C36 C35 C81 C82 145.3(2)
C43 C81 C82 C83 168.9(2)
C35 C81 C82 C83 -67.2(3)
C81 C82 C83 C84 174.3(2)
C82 C83 C84 C85 59.6(4)
C83 C84 C85 C86 -179.0(3)
C36 O36 C87 O42 -90.8(2)
C42 O42 C87 O36 91.9(2)
